data_4131228
loop_
_publ_author_name
'G, Upendar Reddy'
'Axthelm, J\"org'
'Hoffmann, Patrick'
'Taye, Nandaraj'
'Gl\"aser, Steve'
'G\"orls, Helmar'
'Hopkins, Samantha L.'
'Plass, Winfried'
'Neugebauer, Ute'
'Bonnet, Sylvestre'
'Schiller, Alexander'

_publ_section_title
;
 Co-Registered Molecular Logic Gate with a CO-Releasing Molecule Triggered
 by Light and Peroxide.
;
_journal_issue 14
_journal_name_full 'Journal of the American Chemical Society'
_journal_page_first 4991
_journal_page_last 4994
_journal_paper_doi 10.1021/jacs.7b00867
_journal_volume 139
_journal_year 2017
_chemical_formula_moiety 'C27 H24 Mn N4 O5 S, C F3 O3 S'
_chemical_formula_sum 'C28 H24 F3 Mn N4 O8 S2'
_chemical_formula_weight 720.57
_space_group_IT_number 2
_space_group_name_Hall '-P 1'
_space_group_name_H-M_alt 'P -1'
_symmetry_cell_setting triclinic
_symmetry_space_group_name_Hall '-P 1'
_symmetry_space_group_name_H-M 'P -1'
_atom_sites_solution_hydrogens geom
_atom_sites_solution_primary direct
_atom_sites_solution_secondary difmap
_audit_creation_method SHELXL-97
_cell_angle_alpha 105.622(2)
_cell_angle_beta 90.044(2)
_cell_angle_gamma 100.517(2)
_cell_formula_units_Z 2
_cell_length_a 8.4555(3)
_cell_length_b 12.6145(4)
_cell_length_c 14.6274(5)
_cell_measurement_reflns_used 9308
_cell_measurement_temperature 133(2)
_cell_measurement_theta_max 26.73
_cell_measurement_theta_min 1.45
_cell_volume 1475.26(9)
_computing_cell_refinement DENZO
_computing_data_collection COLLECT
_computing_data_reduction DENZO
_computing_molecular_graphics SHELXTL/PC
_computing_publication_material SHELXL-97
_computing_structure_refinement 'SHELXL-97 (Sheldrick, 2008)'
_computing_structure_solution 'SHELXS-97 (Sheldrick, 2008)'
_diffrn_ambient_temperature 133(2)
_diffrn_measured_fraction_theta_full 0.979
_diffrn_measured_fraction_theta_max 0.979
_diffrn_measurement_device_type KappaCCD
_diffrn_measurement_method 'phi- + omega-scan'
_diffrn_radiation_monochromator graphite
_diffrn_radiation_source 'fine-focus sealed tube'
_diffrn_radiation_type MoK\a
_diffrn_radiation_wavelength 0.71073
_diffrn_reflns_av_R_equivalents 0.0359
_diffrn_reflns_av_sigmaI/netI 0.0497
_diffrn_reflns_limit_h_max 8
_diffrn_reflns_limit_h_min -10
_diffrn_reflns_limit_k_max 15
_diffrn_reflns_limit_k_min -15
_diffrn_reflns_limit_l_max 18
_diffrn_reflns_limit_l_min -18
_diffrn_reflns_number 9308
_diffrn_reflns_theta_full 26.73
_diffrn_reflns_theta_max 26.73
_diffrn_reflns_theta_min 1.45
_exptl_absorpt_coefficient_mu 0.666
_exptl_absorpt_correction_T_max 0.7456
_exptl_absorpt_correction_T_min 0.6769
_exptl_absorpt_correction_type multi-scan
_exptl_absorpt_process_details 'SADABS, Bruker-AXS, 2002'
_exptl_crystal_colour colourless
_exptl_crystal_density_diffrn 1.622
_exptl_crystal_density_method 'not measured'
_exptl_crystal_description prism
_exptl_crystal_F_000 736
_exptl_crystal_size_max 0.108
_exptl_crystal_size_mid 0.098
_exptl_crystal_size_min 0.066
_refine_diff_density_max 0.727
_refine_diff_density_min -0.556
_refine_diff_density_rms 0.103
_refine_ls_extinction_method none
_refine_ls_goodness_of_fit_ref 1.145
_refine_ls_hydrogen_treatment constr
_refine_ls_matrix_type full
_refine_ls_number_parameters 417
_refine_ls_number_reflns 6133
_refine_ls_number_restraints 0
_refine_ls_restrained_S_all 1.145
_refine_ls_R_factor_all 0.0798
_refine_ls_R_factor_gt 0.0640
_refine_ls_shift/su_max 0.000
_refine_ls_shift/su_mean 0.000
_refine_ls_structure_factor_coef Fsqd
_refine_ls_weighting_details 'calc w=1/[\s^2^(Fo^2^)+(0.0000P)^2^+6.8803P] where P=(Fo^2^+2Fc^2^)/3'
_refine_ls_weighting_scheme calc
_refine_ls_wR_factor_gt 0.1207
_refine_ls_wR_factor_ref 0.1300
_reflns_number_gt 5165
_reflns_number_total 6133
_reflns_threshold_expression >2sigma(I)
_cod_data_source_file ja7b00867_si_002.cif
_cod_data_source_block FO5969
_cod_database_code 4131228

loop_
_symmetry_equiv_pos_as_xyz
'x, y, z'
'-x, -y, -z'

loop_
_atom_site_label
_atom_site_type_symbol
_atom_site_fract_x
_atom_site_fract_y
_atom_site_fract_z
_atom_site_U_iso_or_equiv
_atom_site_adp_type
_atom_site_occupancy
_atom_site_symmetry_multiplicity
_atom_site_calc_flag
_atom_site_refinement_flags
Mn1 Mn 0.13746(7) 0.51911(5) 0.30847(4) 0.01173(14) Uani 1 1 d .
S1 S 0.47247(11) 0.61109(8) 0.22747(7) 0.0134(2) Uani 1 1 d .
O1 O 0.4029(3) 0.5508(2) 0.13418(19) 0.0174(6) Uani 1 1 d .
O2 O 0.5421(3) 0.5536(2) 0.2844(2) 0.0187(6) Uani 1 1 d .
O3 O 0.2153(4) 0.3249(2) 0.1617(2) 0.0241(7) Uani 1 1 d .
O4 O 0.3401(4) 0.4584(3) 0.4455(2) 0.0285(7) Uani 1 1 d .
O5 O -0.1369(4) 0.3685(2) 0.3593(2) 0.0250(7) Uani 1 1 d .
N1 N 0.0135(4) 0.5617(3) 0.2068(2) 0.0135(6) Uani 1 1 d .
N2 N 0.3127(4) 0.6571(3) 0.2901(2) 0.0137(6) Uani 1 1 d .
N3 N 0.0867(4) 0.6544(3) 0.4097(2) 0.0131(6) Uani 1 1 d .
N4 N 0.8533(4) 1.0511(3) 0.1109(2) 0.0182(7) Uani 1 1 d .
C1 C -0.1256(5) 0.5014(3) 0.1600(3) 0.0186(8) Uani 1 1 d .
H1A H -0.1772 0.4378 0.1790 0.022 Uiso 1 1 calc R
C2 C -0.1964(5) 0.5276(4) 0.0860(3) 0.0203(9) Uani 1 1 d .
H2A H -0.2947 0.4833 0.0550 0.024 Uiso 1 1 calc R
C3 C -0.1211(5) 0.6200(4) 0.0578(3) 0.0226(9) Uani 1 1 d .
H3A H -0.1662 0.6400 0.0067 0.027 Uiso 1 1 calc R
C4 C 0.0209(5) 0.6822(4) 0.1054(3) 0.0187(8) Uani 1 1 d .
H4A H 0.0747 0.7458 0.0873 0.022 Uiso 1 1 calc R
C5 C 0.0851(4) 0.6519(3) 0.1798(3) 0.0135(7) Uani 1 1 d .
C6 C 0.2308(4) 0.7225(3) 0.2385(3) 0.0148(8) Uani 1 1 d .
H6A H 0.1988 0.7866 0.2855 0.018 Uiso 1 1 calc R
H6B H 0.3079 0.7529 0.1968 0.018 Uiso 1 1 calc R
C7 C 0.3634(4) 0.7289(3) 0.3899(3) 0.0150(8) Uani 1 1 d .
H7A H 0.4314 0.6924 0.4221 0.018 Uiso 1 1 calc R
H7B H 0.4254 0.8031 0.3886 0.018 Uiso 1 1 calc R
C8 C 0.2103(5) 0.7419(3) 0.4409(3) 0.0157(8) Uani 1 1 d .
C9 C 0.1949(5) 0.8372(3) 0.5115(3) 0.0175(8) Uani 1 1 d .
H9A H 0.2845 0.8966 0.5337 0.021 Uiso 1 1 calc R
C10 C 0.0454(5) 0.8434(3) 0.5487(3) 0.0195(8) Uani 1 1 d .
H10A H 0.0309 0.9084 0.5964 0.023 Uiso 1 1 calc R
C11 C -0.0832(5) 0.7551(3) 0.5167(3) 0.0182(8) Uani 1 1 d .
H11A H -0.1863 0.7584 0.5417 0.022 Uiso 1 1 calc R
C12 C -0.0570(5) 0.6619(3) 0.4471(3) 0.0153(8) Uani 1 1 d .
H12A H -0.1444 0.6007 0.4250 0.018 Uiso 1 1 calc R
C13 C 0.6130(4) 0.7325(3) 0.2243(3) 0.0130(7) Uani 1 1 d .
C14 C 0.7250(5) 0.7684(3) 0.2999(3) 0.0174(8) Uani 1 1 d .
H14A H 0.7163 0.7317 0.3491 0.021 Uiso 1 1 calc R
C15 C 0.8518(4) 0.8589(3) 0.3046(3) 0.0159(8) Uani 1 1 d .
H15A H 0.9330 0.8808 0.3545 0.019 Uiso 1 1 calc R
C16 C 0.8572(4) 0.9153(3) 0.2365(3) 0.0149(8) Uani 1 1 d .
H16A H 0.9439 0.9760 0.2394 0.018 Uiso 1 1 calc R
C17 C 0.7375(4) 0.8859(3) 0.1618(3) 0.0127(7) Uani 1 1 d .
C18 C 0.7411(4) 0.9499(3) 0.0937(3) 0.0150(8) Uani 1 1 d .
C19 C 0.6423(5) 0.9072(4) 0.0124(3) 0.0197(8) Uani 1 1 d .
H19A H 0.6486 0.9467 -0.0348 0.024 Uiso 1 1 calc R
C20 C 0.5319(5) 0.8055(3) -0.0016(3) 0.0184(8) Uani 1 1 d .
H20A H 0.4680 0.7758 -0.0594 0.022 Uiso 1 1 calc R
C21 C 0.5151(5) 0.7492(3) 0.0658(3) 0.0179(8) Uani 1 1 d .
H21A H 0.4347 0.6833 0.0563 0.021 Uiso 1 1 calc R
C22 C 0.6157(4) 0.7872(3) 0.1502(3) 0.0134(7) Uani 1 1 d .
C23 C 0.8828(5) 1.0998(4) 0.0316(3) 0.0245(9) Uani 1 1 d .
H23A H 0.9017 1.0419 -0.0249 0.037 Uiso 1 1 calc R
H23B H 0.9778 1.1602 0.0475 0.037 Uiso 1 1 calc R
H23C H 0.7889 1.1300 0.0188 0.037 Uiso 1 1 calc R
C24 C 0.8408(5) 1.1390(3) 0.1987(3) 0.0206(9) Uani 1 1 d .
H24A H 0.7913 1.1043 0.2468 0.031 Uiso 1 1 calc R
H24B H 0.7740 1.1895 0.1854 0.031 Uiso 1 1 calc R
H24C H 0.9485 1.1817 0.2224 0.031 Uiso 1 1 calc R
C25 C 0.1888(5) 0.4023(3) 0.2171(3) 0.0170(8) Uani 1 1 d .
C26 C 0.2641(5) 0.4851(3) 0.3938(3) 0.0198(9) Uani 1 1 d .
C27 C -0.0306(5) 0.4253(3) 0.3372(3) 0.0171(8) Uani 1 1 d .
S2 S 0.62713(11) 0.95544(8) 0.63562(7) 0.0163(2) Uani 1 1 d .
F1 F 0.7002(5) 1.0204(3) 0.8181(2) 0.0586(10) Uani 1 1 d .
F2 F 0.5253(4) 0.8683(3) 0.7743(3) 0.0593(10) Uani 1 1 d .
F3 F 0.7718(4) 0.8647(3) 0.7445(3) 0.0500(9) Uani 1 1 d .
O6 O 0.5799(4) 0.8475(3) 0.5688(2) 0.0338(8) Uani 1 1 d .
O7 O 0.7850(4) 1.0151(3) 0.6264(2) 0.0290(7) Uani 1 1 d .
O8 O 0.5040(4) 1.0224(3) 0.6539(2) 0.0260(7) Uani 1 1 d .
C28 C 0.6550(5) 0.9243(4) 0.7475(4) 0.0319(11) Uani 1 1 d .

loop_
_atom_site_aniso_label
_atom_site_aniso_U_11
_atom_site_aniso_U_22
_atom_site_aniso_U_33
_atom_site_aniso_U_23
_atom_site_aniso_U_13
_atom_site_aniso_U_12
Mn1 0.0117(3) 0.0104(3) 0.0124(3) 0.0033(2) 0.0001(2) 0.0002(2)
S1 0.0119(4) 0.0111(4) 0.0168(5) 0.0041(4) 0.0022(3) 0.0011(3)
O1 0.0174(14) 0.0177(14) 0.0144(14) 0.0017(11) 0.0025(11) 0.0002(11)
O2 0.0179(14) 0.0147(14) 0.0268(16) 0.0105(12) 0.0042(12) 0.0045(11)
O3 0.0304(17) 0.0156(15) 0.0240(16) 0.0024(13) 0.0084(13) 0.0033(13)
O4 0.0230(16) 0.0363(19) 0.0328(18) 0.0216(15) -0.0027(14) 0.0042(14)
O5 0.0230(15) 0.0197(15) 0.0320(18) 0.0106(13) 0.0052(13) -0.0018(13)
N1 0.0130(15) 0.0123(15) 0.0144(16) 0.0015(13) 0.0006(12) 0.0034(12)
N2 0.0141(15) 0.0137(16) 0.0134(16) 0.0040(13) 0.0023(12) 0.0026(13)
N3 0.0135(15) 0.0134(16) 0.0118(15) 0.0026(13) 0.0012(12) 0.0027(13)
N4 0.0193(17) 0.0189(17) 0.0175(17) 0.0096(14) 0.0012(14) -0.0008(14)
C1 0.0134(18) 0.019(2) 0.020(2) 0.0017(16) 0.0015(15) 0.0025(16)
C2 0.0163(19) 0.024(2) 0.016(2) -0.0036(17) -0.0054(16) 0.0067(17)
C3 0.025(2) 0.032(2) 0.0122(19) 0.0041(17) -0.0009(16) 0.0124(19)
C4 0.020(2) 0.023(2) 0.016(2) 0.0078(17) 0.0022(16) 0.0075(17)
C5 0.0128(17) 0.0152(18) 0.0133(18) 0.0031(15) 0.0042(14) 0.0056(15)
C6 0.0136(18) 0.0132(18) 0.020(2) 0.0073(15) 0.0026(15) 0.0032(15)
C7 0.0136(18) 0.0131(18) 0.0150(19) 0.0008(15) -0.0013(15) -0.0011(15)
C8 0.0169(19) 0.0176(19) 0.0123(18) 0.0032(15) -0.0026(15) 0.0038(16)
C9 0.0181(19) 0.0160(19) 0.0150(19) 0.0011(16) -0.0018(15) -0.0005(16)
C10 0.029(2) 0.0149(19) 0.0142(19) 0.0007(16) -0.0004(16) 0.0068(17)
C11 0.0161(19) 0.025(2) 0.017(2) 0.0085(17) 0.0057(15) 0.0089(16)
C12 0.0136(18) 0.0182(19) 0.0161(19) 0.0080(16) 0.0020(15) 0.0027(15)
C13 0.0112(17) 0.0129(18) 0.0146(18) 0.0037(15) 0.0028(14) 0.0013(14)
C14 0.0147(18) 0.020(2) 0.018(2) 0.0064(16) -0.0010(15) 0.0029(16)
C15 0.0135(18) 0.0173(19) 0.0141(19) 0.0012(15) -0.0036(15) 0.0008(15)
C16 0.0127(17) 0.0135(18) 0.0166(19) 0.0023(15) 0.0031(15) 0.0009(15)
C17 0.0130(17) 0.0110(17) 0.0131(18) 0.0017(14) 0.0015(14) 0.0023(14)
C18 0.0123(17) 0.0164(19) 0.0162(19) 0.0042(15) 0.0049(15) 0.0027(15)
C19 0.020(2) 0.025(2) 0.017(2) 0.0121(17) 0.0013(16) 0.0025(17)
C20 0.0180(19) 0.022(2) 0.0120(19) 0.0004(16) -0.0047(15) 0.0020(16)
C21 0.0180(19) 0.021(2) 0.0126(19) 0.0036(16) -0.0014(15) 0.0002(16)
C22 0.0124(17) 0.0146(18) 0.0131(18) 0.0026(15) 0.0017(14) 0.0043(15)
C23 0.021(2) 0.028(2) 0.028(2) 0.0164(19) 0.0010(18) 0.0007(18)
C24 0.020(2) 0.016(2) 0.024(2) 0.0036(17) 0.0016(17) 0.0025(16)
C25 0.020(2) 0.0133(19) 0.018(2) 0.0092(16) -0.0011(16) -0.0026(16)
C26 0.019(2) 0.0150(19) 0.023(2) 0.0052(17) 0.0062(17) -0.0012(16)
C27 0.019(2) 0.0124(18) 0.020(2) 0.0032(16) -0.0008(16) 0.0059(16)
S2 0.0149(4) 0.0163(5) 0.0172(5) 0.0038(4) -0.0011(4) 0.0033(4)
F1 0.075(3) 0.069(2) 0.0244(16) 0.0072(16) -0.0050(16) 0.004(2)
F2 0.0352(17) 0.093(3) 0.069(2) 0.059(2) 0.0176(17) 0.0072(18)
F3 0.0352(17) 0.070(2) 0.067(2) 0.0497(19) 0.0018(16) 0.0182(16)
O6 0.0277(17) 0.0275(18) 0.038(2) -0.0076(15) -0.0089(15) 0.0095(14)
O7 0.0202(15) 0.0286(17) 0.0378(19) 0.0112(15) 0.0039(14) 0.0003(13)
O8 0.0225(15) 0.0229(16) 0.0338(18) 0.0052(14) 0.0005(13) 0.0111(13)
C28 0.020(2) 0.044(3) 0.037(3) 0.018(2) 0.001(2) 0.007(2)

loop_
_atom_type_symbol
_atom_type_description
_atom_type_scat_dispersion_real
_atom_type_scat_dispersion_imag
_atom_type_scat_source
C C 0.0033 0.0016 'International Tables Vol C Tables 4.2.6.8 and 6.1.1.4'
H H 0.0000 0.0000 'International Tables Vol C Tables 4.2.6.8 and 6.1.1.4'
N N 0.0061 0.0033 'International Tables Vol C Tables 4.2.6.8 and 6.1.1.4'
O O 0.0106 0.0060 'International Tables Vol C Tables 4.2.6.8 and 6.1.1.4'
F F 0.0171 0.0103 'International Tables Vol C Tables 4.2.6.8 and 6.1.1.4'
S S 0.1246 0.1234 'International Tables Vol C Tables 4.2.6.8 and 6.1.1.4'
Mn Mn 0.3368 0.7283 'International Tables Vol C Tables 4.2.6.8 and 6.1.1.4'

loop_
_geom_angle_atom_site_label_1
_geom_angle_atom_site_label_2
_geom_angle_atom_site_label_3
_geom_angle
C27 Mn1 C25 89.71(17)
C27 Mn1 C26 88.67(18)
C25 Mn1 C26 88.40(18)
C27 Mn1 N3 92.44(15)
C25 Mn1 N3 177.85(15)
C26 Mn1 N3 91.75(16)
C27 Mn1 N1 96.08(16)
C25 Mn1 N1 89.72(15)
C26 Mn1 N1 174.88(16)
N3 Mn1 N1 89.96(12)
C27 Mn1 N2 168.29(15)
C25 Mn1 N2 101.52(15)
C26 Mn1 N2 94.92(15)
N3 Mn1 N2 76.33(12)
N1 Mn1 N2 80.79(12)
O2 S1 O1 119.84(17)
O2 S1 N2 105.10(16)
O1 S1 N2 104.46(16)
O2 S1 C13 108.65(17)
O1 S1 C13 111.12(17)
N2 S1 C13 106.67(16)
C5 N1 C1 117.9(3)
C5 N1 Mn1 116.5(2)
C1 N1 Mn1 125.3(3)
C6 N2 C7 108.9(3)
C6 N2 S1 110.4(2)
C7 N2 S1 112.7(2)
C6 N2 Mn1 108.5(2)
C7 N2 Mn1 104.7(2)
S1 N2 Mn1 111.36(16)
C12 N3 C8 118.5(3)
C12 N3 Mn1 125.4(3)
C8 N3 Mn1 116.1(2)
C18 N4 C23 116.8(3)
C18 N4 C24 117.4(3)
C23 N4 C24 110.3(3)
N1 C1 C2 123.2(4)
N1 C1 H1A 118.4
C2 C1 H1A 118.4
C1 C2 C3 118.6(4)
C1 C2 H2A 120.7
C3 C2 H2A 120.7
C4 C3 C2 118.5(4)
C4 C3 H3A 120.7
C2 C3 H3A 120.7
C3 C4 C5 120.0(4)
C3 C4 H4A 120.0
C5 C4 H4A 120.0
N1 C5 C4 121.7(4)
N1 C5 C6 116.5(3)
C4 C5 C6 121.6(4)
C5 C6 N2 112.1(3)
C5 C6 H6A 109.2
N2 C6 H6A 109.2
C5 C6 H6B 109.2
N2 C6 H6B 109.2
H6A C6 H6B 107.9
C8 C7 N2 106.3(3)
C8 C7 H7A 110.5
N2 C7 H7A 110.5
C8 C7 H7B 110.5
N2 C7 H7B 110.5
H7A C7 H7B 108.7
N3 C8 C9 122.4(4)
N3 C8 C7 114.5(3)
C9 C8 C7 123.0(4)
C8 C9 C10 118.1(4)
C8 C9 H9A 120.9
C10 C9 H9A 120.9
C9 C10 C11 120.2(4)
C9 C10 H10A 119.9
C11 C10 H10A 119.9
C10 C11 C12 118.1(4)
C10 C11 H11A 120.9
C12 C11 H11A 120.9
N3 C12 C11 122.6(4)
N3 C12 H12A 118.7
C11 C12 H12A 118.7
C14 C13 C22 122.5(3)
C14 C13 S1 113.0(3)
C22 C13 S1 124.5(3)
C13 C14 C15 120.1(4)
C13 C14 H14A 119.9
C15 C14 H14A 119.9
C16 C15 C14 119.3(4)
C16 C15 H15A 120.3
C14 C15 H15A 120.3
C15 C16 C17 121.8(3)
C15 C16 H16A 119.1
C17 C16 H16A 119.1
C16 C17 C22 119.8(3)
C16 C17 C18 120.9(3)
C22 C17 C18 119.2(3)
C19 C18 N4 122.7(4)
C19 C18 C17 119.2(4)
N4 C18 C17 118.0(3)
C18 C19 C20 120.6(4)
C18 C19 H19A 119.7
C20 C19 H19A 119.7
C21 C20 C19 121.3(4)
C21 C20 H20A 119.4
C19 C20 H20A 119.4
C20 C21 C22 120.9(4)
C20 C21 H21A 119.5
C22 C21 H21A 119.5
C21 C22 C13 125.8(4)
C21 C22 C17 118.2(4)
C13 C22 C17 115.9(3)
N4 C23 H23A 109.5
N4 C23 H23B 109.5
H23A C23 H23B 109.5
N4 C23 H23C 109.5
H23A C23 H23C 109.5
H23B C23 H23C 109.5
N4 C24 H24A 109.5
N4 C24 H24B 109.5
H24A C24 H24B 109.5
N4 C24 H24C 109.5
H24A C24 H24C 109.5
H24B C24 H24C 109.5
O3 C25 Mn1 176.2(3)
O4 C26 Mn1 176.7(4)
O5 C27 Mn1 177.1(4)
O6 S2 O7 115.7(2)
O6 S2 O8 115.08(19)
O7 S2 O8 115.19(19)
O6 S2 C28 104.1(2)
O7 S2 C28 100.8(2)
O8 S2 C28 103.2(2)
F2 C28 F3 107.3(4)
F2 C28 F1 106.7(4)
F3 C28 F1 106.7(4)
F2 C28 S2 114.0(3)
F3 C28 S2 111.4(3)
F1 C28 S2 110.4(3)

loop_
_geom_bond_atom_site_label_1
_geom_bond_atom_site_label_2
_geom_bond_distance
Mn1 C27 1.803(4)
Mn1 C25 1.822(4)
Mn1 C26 1.828(4)
Mn1 N3 2.049(3)
Mn1 N1 2.057(3)
Mn1 N2 2.146(3)
S1 O2 1.430(3)
S1 O1 1.436(3)
S1 N2 1.733(3)
S1 C13 1.770(4)
O3 C25 1.146(5)
O4 C26 1.146(5)
O5 C27 1.147(5)
N1 C5 1.345(5)
N1 C1 1.350(5)
N2 C6 1.507(5)
N2 C7 1.510(5)
N3 C12 1.342(5)
N3 C8 1.351(5)
N4 C18 1.406(5)
N4 C23 1.452(5)
N4 C24 1.472(5)
C1 C2 1.381(6)
C1 H1A 0.9500
C2 C3 1.386(6)
C2 H2A 0.9500
C3 C4 1.379(6)
C3 H3A 0.9500
C4 C5 1.387(5)
C4 H4A 0.9500
C5 C6 1.495(5)
C6 H6A 0.9900
C6 H6B 0.9900
C7 C8 1.507(5)
C7 H7A 0.9900
C7 H7B 0.9900
C8 C9 1.385(5)
C9 C10 1.385(6)
C9 H9A 0.9500
C10 C11 1.385(6)
C10 H10A 0.9500
C11 C12 1.385(5)
C11 H11A 0.9500
C12 H12A 0.9500
C13 C14 1.378(5)
C13 C22 1.431(5)
C14 C15 1.404(5)
C14 H14A 0.9500
C15 C16 1.367(5)
C15 H15A 0.9500
C16 C17 1.413(5)
C16 H16A 0.9500
C17 C22 1.434(5)
C17 C18 1.439(5)
C18 C19 1.376(6)
C19 C20 1.406(6)
C19 H19A 0.9500
C20 C21 1.356(6)
C20 H20A 0.9500
C21 C22 1.418(5)
C21 H21A 0.9500
C23 H23A 0.9800
C23 H23B 0.9800
C23 H23C 0.9800
C24 H24A 0.9800
C24 H24B 0.9800
C24 H24C 0.9800
S2 O6 1.433(3)
S2 O7 1.433(3)
S2 O8 1.438(3)
S2 C28 1.808(5)
F1 C28 1.355(6)
F2 C28 1.313(6)
F3 C28 1.341(6)
